data_2002030
loop_
_publ_author_name
'Deshayes, L.'
'Keller, N.'
'Lance, M.'
'Nierlich, M.'
'Vigner, D.'

_publ_section_title
;
 Complexes between uranyl nitrate and benzo-15-crown-5: structures of
 the (2/1) and (1/1) complexes of
 benzo-15-crown-5--diaquadinitratodioxouranium(VI)
;
_journal_issue 1
_journal_name_full 'Acta Crystallographica Section C'
_journal_page_first 16
_journal_page_last 19
_journal_paper_doi 10.1107/S0108270192004980
_journal_volume 49
_journal_year 1993
_chemical_formula_sum 'C28 H44 N2 O20 U'
_chemical_formula_weight 966.69
_space_group_IT_number 14
_space_group_name_Hall '-P 2yn'
_space_group_name_H-M_alt 'P 1 21/n 1'
_symmetry_cell_setting monoclinic
_symmetry_space_group_name_H-M 'P 1 21/n 1'
_cell_angle_alpha 90
_cell_angle_beta 97.21(2)
_cell_angle_gamma 90
_cell_formula_units_Z 2
_cell_length_a 10.891(3)
_cell_length_b 8.312(2)
_cell_length_c 20.507(6)
_cell_volume 1841.7(9)
_diffrn_radiation_type Mo
_diffrn_radiation_wavelength 0.71073
_exptl_absorpt_coefficient_mu 4.256
_exptl_crystal_density_diffrn 1.74
_exptl_crystal_F_000 956
_cod_data_source_file du0322.cif
_cod_data_source_block du0322_structure_1_of_2
_cod_original_cell_volume 1842.0(10)
_cod_original_sg_symbol_H-M 'P 21/n'
_cod_original_formula_sum 'C28 H44 N2 O20 U1'
_cod_database_code 2002030

loop_
_space_group_symop_id
_space_group_symop_operation_xyz
1 x,y,z
2 -x+1/2,y+1/2,-z+1/2
3 -x,-y,-z
4 x+1/2,-y+1/2,z+1/2

loop_
_atom_site_label
_atom_site_fract_x
_atom_site_fract_y
_atom_site_fract_z
_atom_site_attached_hydrogens
U .0 .0 .0 0
O(21) -.0572(4) .1673(6) -.0464(2) 0
O(22) .1244(4) -.0827(7) -.0843(2) 2
O(23) .2140(4) .1181(7) .0094(3) 0
O(24) .1076(4) .1800(8) .0861(3) 0
O(25) .2894(5) .2841(8) .0861(3) 0
N .2929(5) .6972(8) .4378(3) 0
O(3) .9642(4) .3305(6) .1794(2) 0
O(6) .7639(5) .4414(7) .0972(3) 0
O(9) .6312(4) .1533(7) .0682(3) 0
O(12) .6967(5) -.0299(7) .1825(3) 0
O(15) .9448(5) .0446(6) .2220(2) 0
C(1) 1.0329(7) .1380(9) .2577(4) 0
C(2) 1.0458(6) .2929(9) .2339(3) 0
C(4) .9631(7) .4920(10) .1563(4) 2
C(5) .8843(6) .496(2) .0902(4) 2
C(7) .6910(8) .4110(10) .0360(4) 2
C(8) .5847(8) .3080(10) .0484(4) 2
C(10) .5464(7) .0540(10) .0982(4) 2
C(11) .6136(8) -.0860(10) .1292(4) 2
C(13) .7827(8) -.1490(10) .2077(4) 2
C(14) .8825(8) -.0750(10) .2562(4) 2
C(16) 1.1077(7) .0840(10) .3132(4) 1
C(17) 1.1968(8) .1880(10) .3432(4) 1
C(18) 1.2112(8) .3390(10) .3205(4) 1
C(19) 1.1350(7) .3930(10) .2651(4) 1

loop_
_geom_bond_atom_site_label_1
_geom_bond_atom_site_label_2
_geom_bond_distance
U O(21) 1.754(4)
U O(22) 2.425(3)
U O(23) 2.514(3)
U O(24) 2.492(4)
C(1) C(2) 1.391(7)
C(2) O(3) 1.373(6)
O(3) C(4) 1.424(9)
C(4) C(5) 1.510(7)
C(5) O(6) 1.411(6)
O(6) C(7) 1.422(6)
C(7) C(8) 1.486(8)
C(8) O(9) 1.424(7)
O(9) C(10) 1.434(6)
C(10) C(11) 1.475(7)
C(11) O(12) 1.423(6)
O(12) C(13) 1.408(7)
C(13) C(14) 1.506(8)
C(14) O(15) 1.438(6)
O(15) C(1) 1.372(6)
C(1) C(16) 1.389(7)
C(16) C(17) 1.383(8)
C(17) C(18) 1.357(9)
C(18) C(19) 1.393(8)
C(19) C(2) 1.373(7)
